data_4107353
loop_
_publ_author_name
'Maksym Seredyuk'
'Ana B. Gaspar'
'Vadim Ksenofontov'
'Yury Galyametdinov'
'Joachim Kusz'
'Philipp G\"utlich'

_publ_section_title
;
 Does the Solid-Liquid Crystal Phase Transition Provoke the Spin-State
 Change in Spin-Crossover Metallomesogens?
;
_journal_name_full 'Journal of the American Chemical Society'
_journal_page_first 1431
_journal_page_last 1439
_journal_paper_doi 10.1021/ja077265z
_journal_volume 130
_journal_year 2008
_chemical_formula_sum 'C45 H69 Cl2 Fe N7 O11'
_chemical_formula_weight 1010.82
_chemical_name_systematic
; 
 ? 
;
_space_group_IT_number 14
_symmetry_cell_setting monoclinic
_symmetry_space_group_name_Hall '-P 2ybc'
_symmetry_space_group_name_H-M 'P 1 21/c 1'
_atom_sites_solution_hydrogens geom
_atom_sites_solution_primary direct
_atom_sites_solution_secondary difmap
_audit_creation_method SHELXL-97
_cell_angle_alpha 90.000(5)
_cell_angle_beta 111.175(5)
_cell_angle_gamma 90.000(5)
_cell_formula_units_Z 4
_cell_length_a 18.713(5)
_cell_length_b 19.072(5)
_cell_length_c 14.697(5)
_cell_measurement_temperature 90(2)
_cell_volume 4891(2)
_computing_structure_refinement 'SHELXL-97 (Sheldrick, 1997)'
_diffrn_ambient_temperature 90(2)
_diffrn_measured_fraction_theta_full 0.982
_diffrn_measured_fraction_theta_max 0.878
_diffrn_measurement_device_type KM4_CCD_Sapphire3
_diffrn_measurement_method \q-scan
_diffrn_radiation_monochromator graphite
_diffrn_radiation_source 'fine-focus sealed tube'
_diffrn_radiation_type MoK\a
_diffrn_radiation_wavelength 0.71073
_diffrn_reflns_av_R_equivalents 0.129
_diffrn_reflns_av_unetI/netI 0.1785
_diffrn_reflns_limit_h_max 27
_diffrn_reflns_limit_h_min -28
_diffrn_reflns_limit_k_max 28
_diffrn_reflns_limit_k_min -28
_diffrn_reflns_limit_l_max 10
_diffrn_reflns_limit_l_min -22
_diffrn_reflns_number 42192
_diffrn_reflns_theta_full 25
_diffrn_reflns_theta_max 33.1
_diffrn_reflns_theta_min 2.97
_exptl_absorpt_coefficient_mu 0.483
_exptl_absorpt_correction_T_max 0.88448
_exptl_absorpt_correction_T_min 0.85431
_exptl_absorpt_correction_type multi-scan
_exptl_absorpt_process_details
;
CrysAlis RED, Oxford Diffraction Ltd.,
Version 1.171.29.2 (release 20-01-2006 CrysAlis171 .NET)
(compiled Jan 20 2006,12:36:28)
empirical absorption correction using spherical harmonics,
implemented in SCALE3 ABSPACK scaling algorithm.
;
_exptl_crystal_colour red
_exptl_crystal_density_diffrn 1.373
_exptl_crystal_description polyhedron
_exptl_crystal_F_000 2144
_exptl_crystal_size_max 0.4
_exptl_crystal_size_mid 0.3
_exptl_crystal_size_min 0.2
_refine_diff_density_max 1.345
_refine_diff_density_min -0.923
_refine_diff_density_rms 0.129
_refine_ls_extinction_method none
_refine_ls_goodness_of_fit_ref 0.857
_refine_ls_hydrogen_treatment constr
_refine_ls_matrix_type full
_refine_ls_number_parameters 638
_refine_ls_number_reflns 16316
_refine_ls_number_restraints 0
_refine_ls_restrained_S_all 0.857
_refine_ls_R_factor_all 0.1311
_refine_ls_R_factor_gt 0.0483
_refine_ls_shift/su_max 0.048
_refine_ls_shift/su_mean 0.002
_refine_ls_structure_factor_coef Fsqd
_refine_ls_weighting_details 'calc w=1/[\s^2^(Fo^2^)+(0.0547P)^2^+0.0000P] where P=(Fo^2^+2Fc^2^)/3'
_refine_ls_weighting_scheme calc
_refine_ls_wR_factor_gt 0.102
_refine_ls_wR_factor_ref 0.122
_reflns_number_gt 8080
_reflns_number_total 16316
_reflns_threshold_expression >2sigma(I)
_cod_data_source_file ja077265z-file002.cif
_cod_data_source_block C6-2_90K
_cod_original_sg_symbol_H-M 'P 21/c'
_cod_database_code 4107353

loop_
_symmetry_equiv_pos_as_xyz
'x, y, z'
'-x, y+1/2, -z+1/2'
'-x, -y, -z'
'x, -y-1/2, z-1/2'

loop_
_atom_site_label
_atom_site_type_symbol
_atom_site_fract_x
_atom_site_fract_y
_atom_site_fract_z
_atom_site_U_iso_or_equiv
_atom_site_adp_type
_atom_site_occupancy
_atom_site_symmetry_multiplicity
_atom_site_calc_flag
_atom_site_refinement_flags
_atom_site_disorder_assembly
_atom_site_disorder_group
Cl2A Cl -0.16743(4) -0.14318(3) 0.63942(5) 0.03566(16) Uani 0.469(5) 1 d P A 1
O11A O -0.2249(2) -0.0975(3) 0.6480(4) 0.0544(18) Uani 0.469(5) 1 d P A 1
O9A O -0.1954(8) -0.2092(7) 0.6062(11) 0.036(2) Uani 0.469(5) 1 d P A 1
O10A O -0.1198(3) -0.1577(3) 0.7538(3) 0.0360(12) Uani 0.469(5) 1 d P A 1
O8A O -0.1164(3) -0.1153(3) 0.6065(3) 0.0368(15) Uani 0.469(5) 1 d P A 1
Cl2B Cl -0.16743(4) -0.14318(3) 0.63942(5) 0.03566(16) Uani 0.531(5) 1 d P A 2
O11B O -0.1962(3) -0.08298(19) 0.5670(3) 0.0581(17) Uani 0.531(5) 1 d P A 2
O9B O -0.2210(8) -0.1977(8) 0.5917(11) 0.067(4) Uani 0.531(5) 1 d P A 2
O10B O -0.1622(3) -0.1253(3) 0.7260(3) 0.0526(16) Uani 0.531(5) 1 d P A 2
O8B O -0.0956(2) -0.1597(3) 0.6277(3) 0.0469(13) Uani 0.531(5) 1 d P A 2
Fe1 Fe 0.103912(17) 0.064847(15) 0.76501(2) 0.01304(7) Uani 1 1 d . . .
Cl1 Cl 0.08045(3) -0.17255(3) 0.99509(3) 0.01974(12) Uani 1 1 d . . .
O3 O 0.34019(9) 0.24502(8) 0.80634(11) 0.0259(4) Uani 1 1 d . . .
O7 O 0.03500(10) -0.23255(8) 0.99820(11) 0.0288(4) Uani 1 1 d . . .
O2 O 0.24986(8) -0.12679(7) 0.61125(10) 0.0171(3) Uani 1 1 d . . .
O6 O 0.14406(9) -0.16732(8) 1.08580(11) 0.0242(4) Uani 1 1 d . . .
O1 O 0.27515(9) -0.05216(8) 1.11180(10) 0.0228(4) Uani 1 1 d . . .
O4 O 0.03412(10) -0.11098(9) 0.97991(11) 0.0317(4) Uani 1 1 d . . .
O5 O 0.10853(10) -0.18090(9) 0.91722(11) 0.0297(4) Uani 1 1 d . . .
N5 N 0.04162(10) 0.07951(8) 0.62853(12) 0.0154(4) Uani 1 1 d . . .
N1 N 0.06438(10) 0.14608(9) 0.80885(12) 0.0154(4) Uani 1 1 d . . .
N4 N 0.13549(9) -0.02932(8) 0.71670(11) 0.0118(3) Uani 1 1 d . . .
N2 N 0.15992(10) 0.05324(8) 0.91374(11) 0.0145(4) Uani 1 1 d . . .
N3 N 0.02841(10) 0.00325(9) 0.78671(11) 0.0135(4) Uani 1 1 d . . .
N7 N -0.09215(11) 0.10709(9) 0.68625(12) 0.0194(4) Uani 1 1 d . . .
N6 N 0.17406(10) 0.13564(9) 0.73137(12) 0.0162(4) Uani 1 1 d . . .
C205 C 0.09612(13) -0.14962(11) 0.70260(14) 0.0171(4) Uani 1 1 d . . .
H1 H 0.0628 -0.1843 0.7115 0.021 Uiso 1 1 calc R . .
C206 C 0.15027(12) -0.16788(11) 0.66443(14) 0.0162(4) Uani 1 1 d . . .
H2 H 0.1562 -0.2152 0.6482 0.019 Uiso 1 1 calc R . .
C208 C 0.18765(12) -0.04626(10) 0.67764(13) 0.0153(4) Uani 1 1 d . . .
C103 C 0.08301(12) 0.15290(11) 0.90055(14) 0.0170(4) Uani 1 1 d . . .
H23 H 0.065 0.1912 0.9275 0.02 Uiso 1 1 calc R . .
C212 C 0.31388(14) -0.26498(11) 0.47664(16) 0.0220(5) Uani 1 1 d . . .
H24A H 0.3351 -0.2991 0.5305 0.026 Uiso 1 1 calc R . .
H24B H 0.2622 -0.2814 0.4351 0.026 Uiso 1 1 calc R . .
C204 C 0.08998(12) -0.08103(10) 0.72804(14) 0.0142(4) Uani 1 1 d . . .
C201 C -0.10299(12) 0.05095(11) 0.74445(15) 0.0180(4) Uani 1 1 d . . .
H26A H -0.1282 0.0118 0.7003 0.022 Uiso 1 1 calc R . .
H26B H -0.139 0.0672 0.7755 0.022 Uiso 1 1 calc R . .
C207 C 0.19576(12) -0.11589(11) 0.65023(13) 0.0139(4) Uani 1 1 d . . .
C203 C 0.03399(12) -0.06111(10) 0.76877(13) 0.0142(4) Uani 1 1 d . . .
H28 H 0.002 -0.0952 0.7819 0.017 Uiso 1 1 calc R . .
C202 C -0.03164(12) 0.02206(11) 0.82436(14) 0.0161(4) Uani 1 1 d . . .
H29A H -0.0115 0.0577 0.8763 0.019 Uiso 1 1 calc R . .
H29B H -0.0458 -0.0199 0.8537 0.019 Uiso 1 1 calc R . .
C210 C 0.25467(13) -0.19590(11) 0.57515(15) 0.0189(5) Uani 1 1 d . . .
H30A H 0.2031 -0.2119 0.5324 0.023 Uiso 1 1 calc R . .
H30B H 0.2746 -0.2292 0.6303 0.023 Uiso 1 1 calc R . .
C102 C 0.01096(12) 0.19755(10) 0.74678(15) 0.0177(4) Uani 1 1 d . . .
H31A H 0.0191 0.2018 0.6841 0.021 Uiso 1 1 calc R . .
H31B H 0.0207 0.2439 0.7792 0.021 Uiso 1 1 calc R . .
C302 C -0.03416(12) 0.04971(11) 0.57553(14) 0.0175(4) Uani 1 1 d . . .
H32A H -0.0366 0.0016 0.5995 0.021 Uiso 1 1 calc R . .
H32B H -0.0422 0.0467 0.5053 0.021 Uiso 1 1 calc R . .
C306 C 0.23901(14) 0.23770(12) 0.64922(16) 0.0240(5) Uani 1 1 d . . .
H33 H 0.2615 0.2722 0.6213 0.029 Uiso 1 1 calc R . .
C104 C 0.13245(12) 0.10037(11) 0.96191(14) 0.0161(4) Uani 1 1 d . . .
C108 C 0.20793(12) 0.00391(11) 0.96723(14) 0.0161(4) Uani 1 1 d . . .
C303 C 0.06968(13) 0.12120(11) 0.58258(14) 0.0182(5) Uani 1 1 d . . .
H36 H 0.0444 0.1293 0.5147 0.022 Uiso 1 1 calc R . .
C309 C 0.27921(13) 0.14775(12) 0.88942(15) 0.0219(5) Uani 1 1 d . . .
H37A H 0.2814 0.0966 0.8957 0.033 Uiso 1 1 calc R . .
H37B H 0.2511 0.1671 0.9285 0.033 Uiso 1 1 calc R . .
H37C H 0.3314 0.1668 0.9127 0.033 Uiso 1 1 calc R . .
C107 C 0.22629(13) -0.00027(12) 1.06885(15) 0.0200(5) Uani 1 1 d . . .
C307 C 0.27296(13) 0.21866(11) 0.74466(16) 0.0204(5) Uani 1 1 d . . .
C101 C -0.07197(13) 0.17548(11) 0.72720(15) 0.0190(5) Uani 1 1 d . . .
H40A H -0.0811 0.1775 0.7894 0.023 Uiso 1 1 calc R . .
H40B H -0.1066 0.21 0.6823 0.023 Uiso 1 1 calc R . .
C105 C 0.14923(13) 0.09895(12) 1.06065(15) 0.0210(5) Uani 1 1 d . . .
H41 H 0.1283 0.1333 1.0907 0.025 Uiso 1 1 calc R . .
C106 C 0.19681(13) 0.04715(12) 1.11612(15) 0.0213(5) Uani 1 1 d . . .
H42 H 0.2087 0.0445 1.1846 0.026 Uiso 1 1 calc R . .
C109 C 0.24625(13) -0.04542(12) 0.92166(15) 0.0215(5) Uani 1 1 d . . .
H43A H 0.2511 -0.0235 0.8638 0.032 Uiso 1 1 calc R . .
H43B H 0.2157 -0.0883 0.9024 0.032 Uiso 1 1 calc R . .
H43C H 0.2973 -0.057 0.9685 0.032 Uiso 1 1 calc R . .
C113 C 0.50341(14) -0.11877(14) 1.22751(19) 0.0332(6) Uani 1 1 d . . .
H44A H 0.4863 -0.1566 1.1782 0.04 Uiso 1 1 calc R . .
H44B H 0.5205 -0.1409 1.2928 0.04 Uiso 1 1 calc R . .
C305 C 0.17143(13) 0.20555(11) 0.59459(16) 0.0209(5) Uani 1 1 d . . .
H45 H 0.1462 0.2179 0.528 0.025 Uiso 1 1 calc R . .
C214 C 0.37614(15) -0.33296(13) 0.37617(17) 0.0281(5) Uani 1 1 d . . .
H46A H 0.3259 -0.3509 0.3321 0.034 Uiso 1 1 calc R . .
H46B H 0.3967 -0.3667 0.4307 0.034 Uiso 1 1 calc R . .
C110 C 0.30328(14) -0.05883(15) 1.21555(15) 0.0301(6) Uani 1 1 d . . .
H47A H 0.264 -0.0802 1.2373 0.036 Uiso 1 1 calc R . .
H47B H 0.3173 -0.0124 1.247 0.036 Uiso 1 1 calc R . .
C211 C 0.30707(14) -0.19395(11) 0.51908(16) 0.0230(5) Uani 1 1 d . . .
H48A H 0.3585 -0.1783 0.5627 0.028 Uiso 1 1 calc R . .
H48B H 0.2876 -0.1594 0.4655 0.028 Uiso 1 1 calc R . .
C304 C 0.14059(13) 0.15569(11) 0.63630(14) 0.0173(4) Uani 1 1 d . . .
C112 C 0.43635(13) -0.07146(13) 1.21667(17) 0.0269(5) Uani 1 1 d . . .
H50A H 0.4151 -0.0544 1.1485 0.032 Uiso 1 1 calc R . .
H50B H 0.4551 -0.0301 1.2594 0.032 Uiso 1 1 calc R . .
C308 C 0.23939(13) 0.16716(11) 0.78534(15) 0.0181(4) Uani 1 1 d . . .
C213 C 0.36453(15) -0.26309(12) 0.41655(18) 0.0293(6) Uani 1 1 d . . .
H52A H 0.3418 -0.2302 0.3615 0.035 Uiso 1 1 calc R . .
H52B H 0.4152 -0.2442 0.4576 0.035 Uiso 1 1 calc R . .
C314 C 0.39964(17) 0.44908(13) 1.01600(18) 0.0338(6) Uani 1 1 d . . .
H54A H 0.4517 0.451 1.0667 0.041 Uiso 1 1 calc R . .
H54B H 0.3679 0.4182 1.0402 0.041 Uiso 1 1 calc R . .
C311 C 0.45121(15) 0.31520(14) 0.8513(2) 0.0342(6) Uani 1 1 d . . .
H55A H 0.4798 0.3493 0.8268 0.041 Uiso 1 1 calc R . .
H55B H 0.4828 0.2722 0.8706 0.041 Uiso 1 1 calc R . .
C310 C 0.37786(15) 0.29724(13) 0.77002(19) 0.0311(6) Uani 1 1 d . . .
H56A H 0.3451 0.3394 0.7493 0.037 Uiso 1 1 calc R . .
H56B H 0.3886 0.2789 0.7132 0.037 Uiso 1 1 calc R . .
C209 C 0.24063(13) 0.00768(11) 0.66447(17) 0.0226(5) Uani 1 1 d . . .
H57A H 0.2546 0.0409 0.719 0.034 Uiso 1 1 calc R . .
H57B H 0.2152 0.0329 0.6031 0.034 Uiso 1 1 calc R . .
H57C H 0.287 -0.0152 0.6626 0.034 Uiso 1 1 calc R . .
C313 C 0.40464(17) 0.41793(13) 0.92435(18) 0.0327(6) Uani 1 1 d . . .
H58A H 0.4351 0.4495 0.899 0.039 Uiso 1 1 calc R . .
H58B H 0.3525 0.4147 0.8743 0.039 Uiso 1 1 calc R . .
C111 C 0.37265(13) -0.10524(13) 1.24116(16) 0.0269(5) Uani 1 1 d . . .
H59A H 0.3581 -0.15 1.2052 0.032 Uiso 1 1 calc R . .
H59B H 0.3913 -0.1159 1.3118 0.032 Uiso 1 1 calc R . .
C301 C -0.09758(13) 0.09412(12) 0.58855(15) 0.0204(5) Uani 1 1 d . . .
H60A H -0.0987 0.1399 0.5563 0.024 Uiso 1 1 calc R . .
H60B H -0.1472 0.0707 0.5538 0.024 Uiso 1 1 calc R . .
C312 C 0.44102(15) 0.34570(12) 0.94089(18) 0.0288(5) Uani 1 1 d . . .
H61A H 0.4918 0.3486 0.9941 0.035 Uiso 1 1 calc R . .
H61B H 0.4087 0.3135 0.9624 0.035 Uiso 1 1 calc R . .
C315 C 0.36557(19) 0.52181(13) 1.0006(2) 0.0425(7) Uani 1 1 d . . .
H62A H 0.3669 0.5409 1.0631 0.064 Uiso 1 1 calc R . .
H62B H 0.3124 0.5196 0.9549 0.064 Uiso 1 1 calc R . .
H62C H 0.3953 0.5522 0.9736 0.064 Uiso 1 1 calc R . .
C114 C 0.57078(16) -0.08120(15) 1.2157(2) 0.0396(7) Uani 1 1 d . . .
H63A H 0.6137 -0.1148 1.2287 0.048 Uiso 1 1 calc R . .
H63B H 0.5879 -0.0435 1.2651 0.048 Uiso 1 1 calc R . .
C215 C 0.43028(17) -0.32930(16) 0.3206(2) 0.0401(7) Uani 1 1 d . . .
H64A H 0.4345 -0.3758 0.2946 0.06 Uiso 1 1 calc R . .
H64B H 0.4809 -0.3139 0.3647 0.06 Uiso 1 1 calc R . .
H64C H 0.4104 -0.2958 0.2667 0.06 Uiso 1 1 calc R . .
C115 C 0.55323(18) -0.04951(19) 1.1156(2) 0.0548(9) Uani 1 1 d . . .
H65A H 0.599 -0.0258 1.1132 0.082 Uiso 1 1 calc R . .
H65B H 0.5114 -0.0155 1.1024 0.082 Uiso 1 1 calc R . .
H65C H 0.5379 -0.0867 1.0662 0.082 Uiso 1 1 calc R . .

loop_
_atom_site_aniso_label
_atom_site_aniso_U_11
_atom_site_aniso_U_22
_atom_site_aniso_U_33
_atom_site_aniso_U_23
_atom_site_aniso_U_13
_atom_site_aniso_U_12
Cl2A 0.0336(4) 0.0193(3) 0.0576(4) -0.0101(3) 0.0207(3) -0.0037(3)
O11A 0.037(3) 0.056(3) 0.063(4) -0.019(2) 0.009(2) 0.022(2)
O9A 0.072(8) 0.020(2) 0.031(3) -0.012(2) 0.037(4) -0.019(4)
O10A 0.051(3) 0.040(3) 0.0194(19) 0.0040(17) 0.0147(19) 0.010(2)
O8A 0.045(3) 0.045(3) 0.027(2) -0.015(2) 0.020(2) -0.030(3)
Cl2B 0.0336(4) 0.0193(3) 0.0576(4) -0.0101(3) 0.0207(3) -0.0037(3)
O11B 0.092(4) 0.028(2) 0.034(2) 0.0057(15) 0.000(2) 0.020(2)
O9B 0.092(9) 0.071(9) 0.064(7) -0.038(5) 0.061(7) -0.060(6)
O10B 0.099(4) 0.049(3) 0.022(2) -0.0174(19) 0.036(3) -0.009(3)
O8B 0.037(2) 0.066(4) 0.030(2) -0.011(2) 0.0030(17) 0.015(2)
Fe1 0.01963(16) 0.00947(13) 0.01154(12) -0.00049(10) 0.00747(11) 0.00023(12)
Cl1 0.0305(3) 0.0163(2) 0.0159(2) 0.00222(18) 0.0126(2) 0.0055(2)
O3 0.0302(9) 0.0187(8) 0.0324(8) -0.0016(7) 0.0156(7) -0.0078(7)
O7 0.0343(10) 0.0244(9) 0.0296(9) -0.0006(7) 0.0138(8) -0.0054(8)
O2 0.0219(8) 0.0115(7) 0.0207(7) -0.0041(5) 0.0110(6) 0.0001(6)
O6 0.0307(9) 0.0198(8) 0.0206(7) 0.0007(6) 0.0072(7) 0.0000(7)
O1 0.0251(8) 0.0266(9) 0.0138(7) 0.0058(6) 0.0036(6) 0.0016(7)
O4 0.0489(11) 0.0256(9) 0.0263(8) 0.0069(7) 0.0205(8) 0.0205(8)
O5 0.0466(11) 0.0307(9) 0.0208(8) 0.0025(7) 0.0231(8) 0.0098(8)
N5 0.0207(9) 0.0113(8) 0.0159(8) -0.0018(6) 0.0086(7) 0.0025(7)
N1 0.0214(9) 0.0112(8) 0.0167(8) -0.0006(6) 0.0105(7) -0.0008(7)
N4 0.0150(9) 0.0101(7) 0.0107(7) 0.0006(6) 0.0053(7) -0.0006(7)
N2 0.0168(9) 0.0121(8) 0.0152(8) -0.0025(6) 0.0064(7) -0.0016(7)
N3 0.0186(9) 0.0132(8) 0.0097(7) 0.0000(6) 0.0062(7) 0.0017(7)
N7 0.0317(11) 0.0141(8) 0.0139(8) 0.0004(6) 0.0099(8) 0.0006(8)
N6 0.0235(10) 0.0120(8) 0.0162(8) -0.0007(6) 0.0109(8) 0.0032(7)
C205 0.0240(12) 0.0114(9) 0.0179(9) -0.0011(7) 0.0099(9) -0.0021(9)
C206 0.0225(11) 0.0115(9) 0.0163(9) -0.0013(7) 0.0089(9) -0.0009(8)
C208 0.0215(11) 0.0128(9) 0.0108(8) -0.0009(7) 0.0047(8) 0.0010(8)
C103 0.0215(11) 0.0135(10) 0.0196(10) -0.0045(8) 0.0119(9) -0.0041(9)
C212 0.0285(13) 0.0176(11) 0.0244(11) -0.0031(8) 0.0148(10) -0.0010(9)
C204 0.0196(11) 0.0120(9) 0.0125(8) 0.0005(7) 0.0075(8) 0.0008(8)
C201 0.0186(11) 0.0151(10) 0.0222(10) -0.0010(8) 0.0096(9) -0.0004(9)
C207 0.0161(10) 0.0156(10) 0.0111(9) -0.0004(7) 0.0063(8) 0.0020(8)
C203 0.0201(11) 0.0108(9) 0.0129(8) 0.0008(7) 0.0073(8) -0.0007(8)
C202 0.0213(11) 0.0140(10) 0.0162(9) -0.0006(7) 0.0106(9) 0.0000(8)
C210 0.0255(12) 0.0108(9) 0.0218(10) -0.0025(8) 0.0102(9) 0.0001(9)
C102 0.0260(12) 0.0081(9) 0.0219(10) 0.0019(8) 0.0121(9) 0.0047(9)
C302 0.0221(11) 0.0174(10) 0.0124(9) -0.0021(7) 0.0055(8) 0.0009(9)
C306 0.0344(14) 0.0159(11) 0.0294(12) 0.0011(9) 0.0205(11) -0.0023(10)
C104 0.0204(11) 0.0155(10) 0.0152(9) -0.0040(7) 0.0099(9) -0.0012(9)
C108 0.0170(11) 0.0162(10) 0.0142(9) -0.0008(7) 0.0047(8) -0.0024(8)
C303 0.0269(12) 0.0155(10) 0.0138(9) 0.0020(7) 0.0091(9) 0.0054(9)
C309 0.0248(12) 0.0184(11) 0.0220(10) -0.0011(8) 0.0078(9) -0.0029(9)
C107 0.0187(11) 0.0235(11) 0.0170(10) 0.0030(8) 0.0055(9) -0.0032(9)
C307 0.0249(12) 0.0145(10) 0.0258(11) -0.0025(8) 0.0139(10) -0.0014(9)
C101 0.0262(12) 0.0137(10) 0.0181(10) 0.0002(8) 0.0095(9) 0.0049(9)
C105 0.0237(12) 0.0255(12) 0.0166(10) -0.0064(8) 0.0108(9) -0.0042(10)
C106 0.0219(12) 0.0303(12) 0.0124(9) -0.0005(8) 0.0072(9) -0.0023(10)
C109 0.0270(12) 0.0197(11) 0.0155(9) 0.0003(8) 0.0048(9) 0.0053(9)
C113 0.0310(14) 0.0288(13) 0.0365(14) -0.0034(11) 0.0082(12) 0.0028(11)
C305 0.0305(13) 0.0163(10) 0.0210(10) 0.0013(8) 0.0156(10) 0.0039(9)
C214 0.0345(14) 0.0260(12) 0.0309(12) -0.0069(10) 0.0205(11) -0.0017(11)
C110 0.0233(12) 0.0503(16) 0.0138(10) 0.0100(10) 0.0031(9) -0.0023(12)
C211 0.0299(13) 0.0167(10) 0.0278(11) -0.0042(9) 0.0168(10) -0.0022(10)
C304 0.0262(12) 0.0128(9) 0.0166(9) 0.0007(7) 0.0120(9) 0.0042(9)
C112 0.0221(12) 0.0299(13) 0.0264(11) 0.0024(10) 0.0060(10) 0.0010(10)
C308 0.0240(12) 0.0134(10) 0.0203(10) -0.0022(8) 0.0122(9) -0.0007(9)
C213 0.0415(15) 0.0231(12) 0.0335(12) -0.0058(10) 0.0257(12) -0.0035(11)
C314 0.0521(18) 0.0197(12) 0.0358(13) -0.0012(10) 0.0232(13) -0.0007(11)
C311 0.0346(15) 0.0233(13) 0.0522(16) -0.0104(11) 0.0249(13) -0.0127(11)
C310 0.0405(15) 0.0238(13) 0.0399(14) -0.0071(10) 0.0278(13) -0.0119(11)
C209 0.0286(13) 0.0147(10) 0.0317(12) -0.0072(9) 0.0196(10) -0.0054(9)
C313 0.0495(17) 0.0212(12) 0.0350(13) 0.0008(10) 0.0242(13) 0.0016(11)
C111 0.0258(13) 0.0333(14) 0.0190(11) 0.0076(9) 0.0050(10) -0.0001(11)
C301 0.0225(12) 0.0223(11) 0.0167(10) -0.0015(8) 0.0073(9) 0.0023(9)
C312 0.0313(14) 0.0202(12) 0.0376(13) -0.0036(10) 0.0156(11) -0.0021(10)
C315 0.068(2) 0.0199(12) 0.0538(17) -0.0018(12) 0.0392(16) 0.0036(13)
C114 0.0292(15) 0.0408(17) 0.0485(17) -0.0052(12) 0.0137(13) 0.0033(12)
C215 0.0496(18) 0.0387(16) 0.0447(15) -0.0096(12) 0.0325(14) -0.0018(13)
C115 0.0406(18) 0.069(2) 0.062(2) 0.0058(17) 0.0273(16) 0.0098(16)

loop_
_atom_type_symbol
_atom_type_description
_atom_type_scat_dispersion_real
_atom_type_scat_dispersion_imag
_atom_type_scat_source
C C 0.0033 0.0016 'International Tables Vol C Tables 4.2.6.8 and 6.1.1.4'
H H 0 0 'International Tables Vol C Tables 4.2.6.8 and 6.1.1.4'
N N 0.0061 0.0033 'International Tables Vol C Tables 4.2.6.8 and 6.1.1.4'
O O 0.0106 0.006 'International Tables Vol C Tables 4.2.6.8 and 6.1.1.4'
Cl Cl 0.1484 0.1585 'International Tables Vol C Tables 4.2.6.8 and 6.1.1.4'
Fe Fe 0.3463 0.8444 'International Tables Vol C Tables 4.2.6.8 and 6.1.1.4'

loop_
_geom_angle_atom_site_label_1
_geom_angle_atom_site_label_2
_geom_angle_atom_site_label_3
_geom_angle
O8A Cl2A O9A 117.8(6)
O8A Cl2A O11A 116.9(3)
O9A Cl2A O11A 112.7(6)
O8A Cl2A O10A 104.3(3)
O9A Cl2A O10A 102.0(6)
O11A Cl2A O10A 99.4(3)
N1 Fe1 N5 94.01(7)
N1 Fe1 N3 92.37(8)
N5 Fe1 N3 93.19(7)
N1 Fe1 N6 84.73(7)
N5 Fe1 N6 81.65(7)
N3 Fe1 N6 173.87(7)
N1 Fe1 N2 80.89(7)
N5 Fe1 N2 173.64(7)
N3 Fe1 N2 83.29(7)
N6 Fe1 N2 101.54(7)
N1 Fe1 N4 173.48(7)
N5 Fe1 N4 84.88(7)
N3 Fe1 N4 81.29(7)
N6 Fe1 N4 101.43(7)
N2 Fe1 N4 99.75(6)
O4 Cl1 O5 110.14(10)
O4 Cl1 O6 109.94(10)
O5 Cl1 O6 109.27(11)
O4 Cl1 O7 109.08(11)
O5 Cl1 O7 109.25(10)
O6 Cl1 O7 109.14(10)
C307 O3 C310 118.21(18)
C207 O2 C210 117.11(16)
C107 O1 C110 119.64(18)
C303 N5 C302 117.78(17)
C303 N5 Fe1 115.42(14)
C302 N5 Fe1 126.76(14)
C103 N1 C102 117.17(18)
C103 N1 Fe1 116.48(14)
C102 N1 Fe1 126.19(13)
C208 N4 C204 117.79(17)
C208 N4 Fe1 133.74(14)
C204 N4 Fe1 108.45(13)
C108 N2 C104 117.33(17)
C108 N2 Fe1 132.18(14)
C104 N2 Fe1 109.77(13)
C203 N3 C202 116.58(18)
C203 N3 Fe1 115.49(15)
C202 N3 Fe1 127.89(13)
C301 N7 C101 119.67(17)
C301 N7 C201 119.95(17)
C101 N7 C201 120.30(17)
C308 N6 C304 117.73(18)
C308 N6 Fe1 132.61(14)
C304 N6 Fe1 109.43(14)
C206 C205 C204 120.0(2)
C206 C205 H1 120
C204 C205 H1 120
C205 C206 C207 118.08(19)
C205 C206 H2 121
C207 C206 H2 121
N4 C208 C207 121.30(19)
N4 C208 C209 120.79(18)
C207 C208 C209 117.88(19)
N1 C103 C104 117.47(19)
N1 C103 H23 121.3
C104 C103 H23 121.3
C213 C212 C211 112.50(19)
C213 C212 H24A 109.1
C211 C212 H24A 109.1
C213 C212 H24B 109.1
C211 C212 H24B 109.1
H24A C212 H24B 107.8
N4 C204 C205 122.8(2)
N4 C204 C203 116.51(17)
C205 C204 C203 120.70(19)
N7 C201 C202 117.17(18)
N7 C201 H26A 108
C202 C201 H26A 108
N7 C201 H26B 108
C202 C201 H26B 108
H26A C201 H26B 107.2
O2 C207 C206 123.81(19)
O2 C207 C208 116.17(18)
C206 C207 C208 120.0(2)
N3 C203 C204 118.10(19)
N3 C203 H28 121
C204 C203 H28 121
N3 C202 C201 112.00(16)
N3 C202 H29A 109.2
C201 C202 H29A 109.2
N3 C202 H29B 109.2
C201 C202 H29B 109.2
H29A C202 H29B 107.9
O2 C210 C211 108.82(17)
O2 C210 H30A 109.9
C211 C210 H30A 109.9
O2 C210 H30B 109.9
C211 C210 H30B 109.9
H30A C210 H30B 108.3
N1 C102 C101 110.55(17)
N1 C102 H31A 109.5
C101 C102 H31A 109.5
N1 C102 H31B 109.5
C101 C102 H31B 109.5
H31A C102 H31B 108.1
N5 C302 C301 111.46(17)
N5 C302 H32A 109.3
C301 C302 H32A 109.3
N5 C302 H32B 109.3
C301 C302 H32B 109.3
H32A C302 H32B 108
C307 C306 C305 118.1(2)
C307 C306 H33 120.9
C305 C306 H33 120.9
N2 C104 C105 123.73(19)
N2 C104 C103 114.45(17)
C105 C104 C103 121.82(19)
N2 C108 C107 121.08(19)
N2 C108 C109 120.75(18)
C107 C108 C109 118.09(18)
N5 C303 C304 118.10(18)
N5 C303 H36 121
C304 C303 H36 121
C308 C309 H37A 109.5
C308 C309 H37B 109.5
H37A C309 H37B 109.5
C308 C309 H37C 109.5
H37A C309 H37C 109.5
H37B C309 H37C 109.5
O1 C107 C106 125.37(19)
O1 C107 C108 113.88(19)
C106 C107 C108 120.72(19)
O3 C307 C306 124.4(2)
O3 C307 C308 115.04(19)
C306 C307 C308 120.6(2)
N7 C101 C102 115.19(18)
N7 C101 H40A 108.5
C102 C101 H40A 108.5
N7 C101 H40B 108.5
C102 C101 H40B 108.5
H40A C101 H40B 107.5
C104 C105 C106 119.4(2)
C104 C105 H41 120.3
C106 C105 H41 120.3
C107 C106 C105 117.64(19)
C107 C106 H42 121.2
C105 C106 H42 121.2
C108 C109 H43A 109.5
C108 C109 H43B 109.5
H43A C109 H43B 109.5
C108 C109 H43C 109.5
H43A C109 H43C 109.5
H43B C109 H43C 109.5
C112 C113 C114 113.6(2)
C112 C113 H44A 108.8
C114 C113 H44A 108.8
C112 C113 H44B 108.8
C114 C113 H44B 108.8
H44A C113 H44B 107.7
C304 C305 C306 119.8(2)
C304 C305 H45 120.1
C306 C305 H45 120.1
C213 C214 C215 113.0(2)
C213 C214 H46A 109
C215 C214 H46A 109
C213 C214 H46B 109
C215 C214 H46B 109
H46A C214 H46B 107.8
O1 C110 C111 105.79(19)
O1 C110 H47A 110.6
C111 C110 H47A 110.6
O1 C110 H47B 110.6
C111 C110 H47B 110.6
H47A C110 H47B 108.7
C210 C211 C212 112.00(19)
C210 C211 H48A 109.2
C212 C211 H48A 109.2
C210 C211 H48B 109.2
C212 C211 H48B 109.2
H48A C211 H48B 107.9
N6 C304 C305 122.9(2)
N6 C304 C303 115.23(19)
C305 C304 C303 121.89(19)
C113 C112 C111 114.8(2)
C113 C112 H50A 108.6
C111 C112 H50A 108.6
C113 C112 H50B 108.6
C111 C112 H50B 108.6
H50A C112 H50B 107.6
N6 C308 C307 120.93(19)
N6 C308 C309 120.68(19)
C307 C308 C309 118.38(19)
C214 C213 C212 114.8(2)
C214 C213 H52A 108.6
C212 C213 H52A 108.6
C214 C213 H52B 108.6
C212 C213 H52B 108.6
H52A C213 H52B 107.5
C313 C314 C315 112.8(2)
C313 C314 H54A 109
C315 C314 H54A 109
C313 C314 H54B 109
C315 C314 H54B 109
H54A C314 H54B 107.8
C310 C311 C312 114.5(2)
C310 C311 H55A 108.6
C312 C311 H55A 108.6
C310 C311 H55B 108.6
C312 C311 H55B 108.6
H55A C311 H55B 107.6
O3 C310 C311 107.1(2)
O3 C310 H56A 110.3
C311 C310 H56A 110.3
O3 C310 H56B 110.3
C311 C310 H56B 110.3
H56A C310 H56B 108.5
C208 C209 H57A 109.5
C208 C209 H57B 109.5
H57A C209 H57B 109.5
C208 C209 H57C 109.5
H57A C209 H57C 109.5
H57B C209 H57C 109.5
C314 C313 C312 112.6(2)
C314 C313 H58A 109.1
C312 C313 H58A 109.1
C314 C313 H58B 109.1
C312 C313 H58B 109.1
H58A C313 H58B 107.8
C110 C111 C112 112.0(2)
C110 C111 H59A 109.2
C112 C111 H59A 109.2
C110 C111 H59B 109.2
C112 C111 H59B 109.2
H59A C111 H59B 107.9
N7 C301 C302 116.59(17)
N7 C301 H60A 108.1
C302 C301 H60A 108.1
N7 C301 H60B 108.1
C302 C301 H60B 108.1
H60A C301 H60B 107.3
C311 C312 C313 113.6(2)
C311 C312 H61A 108.8
C313 C312 H61A 108.8
C311 C312 H61B 108.8
C313 C312 H61B 108.8
H61A C312 H61B 107.7
C314 C315 H62A 109.5
C314 C315 H62B 109.5
H62A C315 H62B 109.5
C314 C315 H62C 109.5
H62A C315 H62C 109.5
H62B C315 H62C 109.5
C113 C114 C115 113.8(2)
C113 C114 H63A 108.8
C115 C114 H63A 108.8
C113 C114 H63B 108.8
C115 C114 H63B 108.8
H63A C114 H63B 107.7
C214 C215 H64A 109.5
C214 C215 H64B 109.5
H64A C215 H64B 109.5
C214 C215 H64C 109.5
H64A C215 H64C 109.5
H64B C215 H64C 109.5
C114 C115 H65A 109.5
C114 C115 H65B 109.5
H65A C115 H65B 109.5
C114 C115 H65C 109.5
H65A C115 H65C 109.5
H65B C115 H65C 109.5

loop_
_geom_bond_atom_site_label_1
_geom_bond_atom_site_label_2
_geom_bond_distance
Cl2A O8A 1.328(4)
Cl2A O9A 1.383(15)
Cl2A O11A 1.425(4)
Cl2A O10A 1.617(4)
Fe1 N1 1.9252(18)
Fe1 N5 1.9419(17)
Fe1 N3 1.9501(18)
Fe1 N6 2.0637(19)
Fe1 N2 2.0665(17)
Fe1 N4 2.0933(17)
Cl1 O4 1.4286(17)
Cl1 O5 1.4302(17)
Cl1 O6 1.4344(16)
Cl1 O7 1.4362(17)
O3 C307 1.354(3)
O3 C310 1.430(3)
O2 C207 1.347(3)
O2 C210 1.436(2)
O1 C107 1.340(3)
O1 C110 1.428(2)
N5 C303 1.273(3)
N5 C302 1.464(3)
N1 C103 1.271(3)
N1 C102 1.462(3)
N4 C208 1.339(3)
N4 C204 1.352(3)
N2 C108 1.342(3)
N2 C104 1.355(3)
N3 C203 1.268(2)
N3 C202 1.465(3)
N7 C301 1.424(3)
N7 C101 1.429(3)
N7 C201 1.430(3)
N6 C308 1.336(3)
N6 C304 1.363(3)
C205 C206 1.369(3)
C205 C204 1.377(3)
C205 H1 0.95
C206 C207 1.371(3)
C206 H2 0.95
C208 C207 1.412(3)
C208 C209 1.489(3)
C103 C104 1.439(3)
C103 H23 0.95
C212 C213 1.512(3)
C212 C211 1.516(3)
C212 H24A 0.99
C212 H24B 0.99
C204 C203 1.433(3)
C201 C202 1.527(3)
C201 H26A 0.99
C201 H26B 0.99
C203 H28 0.95
C202 H29A 0.99
C202 H29B 0.99
C210 C211 1.492(3)
C210 H30A 0.99
C210 H30B 0.99
C102 C101 1.531(3)
C102 H31A 0.99
C102 H31B 0.99
C302 C301 1.525(3)
C302 H32A 0.99
C302 H32B 0.99
C306 C307 1.363(3)
C306 C305 1.373(3)
C306 H33 0.95
C104 C105 1.370(3)
C108 C107 1.409(3)
C108 C109 1.482(3)
C303 C304 1.435(3)
C303 H36 0.95
C309 C308 1.486(3)
C309 H37A 0.98
C309 H37B 0.98
C309 H37C 0.98
C107 C106 1.372(3)
C307 C308 1.410(3)
C101 H40A 0.99
C101 H40B 0.99
C105 C106 1.382(3)
C105 H41 0.95
C106 H42 0.95
C109 H43A 0.98
C109 H43B 0.98
C109 H43C 0.98
C113 C112 1.507(3)
C113 C114 1.513(4)
C113 H44A 0.99
C113 H44B 0.99
C305 C304 1.367(3)
C305 H45 0.95
C214 C213 1.506(3)
C214 C215 1.515(4)
C214 H46A 0.99
C214 H46B 0.99
C110 C111 1.502(3)
C110 H47A 0.99
C110 H47B 0.99
C211 H48A 0.99
C211 H48B 0.99
C112 C111 1.509(3)
C112 H50A 0.99
C112 H50B 0.99
C213 H52A 0.99
C213 H52B 0.99
C314 C313 1.506(3)
C314 C315 1.509(3)
C314 H54A 0.99
C314 H54B 0.99
C311 C310 1.498(4)
C311 C312 1.513(4)
C311 H55A 0.99
C311 H55B 0.99
C310 H56A 0.99
C310 H56B 0.99
C209 H57A 0.98
C209 H57B 0.98
C209 H57C 0.98
C313 C312 1.517(3)
C313 H58A 0.99
C313 H58B 0.99
C111 H59A 0.99
C111 H59B 0.99
C301 H60A 0.99
C301 H60B 0.99
C312 H61A 0.99
C312 H61B 0.99
C315 H62A 0.98
C315 H62B 0.98
C315 H62C 0.98
C114 C115 1.514(4)
C114 H63A 0.99
C114 H63B 0.99
C215 H64A 0.98
C215 H64B 0.98
C215 H64C 0.98
C115 H65A 0.98
C115 H65B 0.98
C115 H65C 0.98
